data_2208435
loop_
_publ_author_name
'An-Yu Zhou'
'Zuo-Xiang Wang'
'Yan Lan'
'Lu-Tong Yuan'
'Chun-Yi Liu'

_publ_section_title
;Bis[4-(4-methoxyphenyl)-3-methyl-5-(2-pyridyl)-4<i>H</i>-1,2,4-triazole-\k<i>N</i>^1^]bis(salicylato-\k<i>O</i>)copper(II)
 methanol disolvate
;
_journal_coeditor_code TK6302
_journal_issue 3
_journal_name_full 'Acta Crystallographica Section E'
_journal_page_first m591
_journal_page_last m592
_journal_paper_doi 10.1107/S1600536806001784
_journal_volume 62
_journal_year 2006
_chemical_formula_iupac '[Cu (C7 H5 O3)2 (C15 H14 N4 O)2] , 2C H4 O'
_chemical_formula_moiety 'C44 H38 Cu N8 O8 , 2C H4 O'
_chemical_formula_sum 'C46 H46 Cu N8 O10'
_chemical_formula_weight 934.45
_chemical_name_systematic
;
Bis[4-(4-methoxyphenyl)-3-methyl-5-(2-pyridyl)-4H-1,2,4-triazole-\kN^1^]-
bis(salicylato-\kO)copper(II) methanol disolvate
;
_space_group_IT_number 14
_symmetry_cell_setting monoclinic
_symmetry_space_group_name_Hall '-P 2yn'
_symmetry_space_group_name_H-M 'P 1 21/n 1'
_atom_sites_solution_hydrogens geom
_atom_sites_solution_primary direct
_atom_sites_solution_secondary difmap
_audit_creation_method SHELXL97
_cell_angle_alpha 90
_cell_angle_beta 100.579(5)
_cell_angle_gamma 90
_cell_formula_units_Z 2
_cell_length_a 8.643(3)
_cell_length_b 14.638(2)
_cell_length_c 17.715(3)
_cell_measurement_reflns_used 895
_cell_measurement_temperature 293(2)
_cell_measurement_theta_max 25.6
_cell_measurement_theta_min 2.7
_cell_volume 2203.1(9)
_computing_cell_refinement SMART
_computing_data_collection 'SMART (Bruker, 2000)'
_computing_data_reduction 'SAINT (Bruker, 2000)'
_computing_molecular_graphics SHELXTL
_computing_publication_material SHELXTL
_computing_structure_refinement SHELXTL
_computing_structure_solution 'SHELXTL (Bruker, 2000)'
_diffrn_ambient_temperature 293(2)
_diffrn_measured_fraction_theta_full 0.987
_diffrn_measured_fraction_theta_max 0.987
_diffrn_measurement_device_type 'Bruker SMART APEX CCD area-detector'
_diffrn_measurement_method '\f and \w'
_diffrn_radiation_monochromator graphite
_diffrn_radiation_source 'sealed tube'
_diffrn_radiation_type MoK\a
_diffrn_radiation_wavelength 0.71073
_diffrn_reflns_av_R_equivalents 0.055
_diffrn_reflns_av_sigmaI/netI 0.073
_diffrn_reflns_limit_h_max 10
_diffrn_reflns_limit_h_min -10
_diffrn_reflns_limit_k_max 15
_diffrn_reflns_limit_k_min -18
_diffrn_reflns_limit_l_max 21
_diffrn_reflns_limit_l_min -18
_diffrn_reflns_number 11519
_diffrn_reflns_theta_full 26.0
_diffrn_reflns_theta_max 26.00
_diffrn_reflns_theta_min 2.34
_diffrn_standards_decay_% 0
_diffrn_standards_number 0
_exptl_absorpt_coefficient_mu 0.565
_exptl_absorpt_correction_T_max 0.881
_exptl_absorpt_correction_T_min 0.849
_exptl_absorpt_correction_type multi-scan
_exptl_absorpt_process_details '(SADABS; Bruker, 2000)'
_exptl_crystal_colour blue
_exptl_crystal_density_diffrn 1.409
_exptl_crystal_density_method 'not measured'
_exptl_crystal_description block
_exptl_crystal_F_000 974
_exptl_crystal_size_max 0.33
_exptl_crystal_size_mid 0.24
_exptl_crystal_size_min 0.22
_refine_diff_density_max 0.42
_refine_diff_density_min -0.32
_refine_ls_extinction_method none
_refine_ls_goodness_of_fit_ref 1.03
_refine_ls_hydrogen_treatment constr
_refine_ls_matrix_type full
_refine_ls_number_parameters 298
_refine_ls_number_reflns 4265
_refine_ls_number_restraints 0
_refine_ls_restrained_S_all 1.03
_refine_ls_R_factor_all 0.085
_refine_ls_R_factor_gt 0.058
_refine_ls_shift/su_max 0.000
_refine_ls_shift/su_mean 0.000
_refine_ls_structure_factor_coef Fsqd
_refine_ls_weighting_details 'calc w = 1/[\s^2^(Fo^2^)+(0.0614P)^2^] where P=(Fo^2^+2Fc^2^)/3'
_refine_ls_weighting_scheme calc
_refine_ls_wR_factor_gt 0.123
_refine_ls_wR_factor_ref 0.129
_reflns_number_gt 2913
_reflns_number_total 4265
_reflns_threshold_expression I>2\s(I)
_cod_data_source_file tk6302.cif
_cod_data_source_block I
_cod_original_cell_volume 2203.3(9)
_cod_original_sg_symbol_H-M 'P 21/n'
_cod_database_code 2208435
_cod_database_fobs_code 2208435

loop_
_symmetry_equiv_pos_as_xyz
'x, y, z'
'-x+1/2, y+1/2, -z+1/2'
'-x, -y, -z'
'x-1/2, -y-1/2, z-1/2'

loop_
_atom_site_type_symbol
_atom_site_label
_atom_site_fract_x
_atom_site_fract_y
_atom_site_fract_z
_atom_site_U_iso_or_equiv
_atom_site_adp_type
_atom_site_calc_flag
_atom_site_refinement_flags
_atom_site_occupancy
O O1 0.5642(3) 0.50675(17) 0.87151(14) 0.0513(6) Uani d . 1
Cu Cu1 0.5 0.5 1 0.03044(16) Uani d S 1
C C1 0.2042(3) 0.4121(2) 0.94413(17) 0.0320(7) Uani d . 1
C C2 0.0488(4) 0.3970(2) 0.9095(2) 0.0440(8) Uani d . 1
H H2 0.0103 0.3379 0.9007 0.053 Uiso calc R 1
C C3 -0.0488(4) 0.4727(3) 0.8880(2) 0.0492(9) Uani d . 1
H H3 -0.1547 0.4648 0.8670 0.059 Uiso calc R 1
C C4 0.0145(4) 0.5585(2) 0.8986(2) 0.0446(8) Uani d . 1
H H4 -0.0470 0.6100 0.8843 0.054 Uiso calc R 1
C C5 0.1748(4) 0.5670(2) 0.93174(19) 0.0405(8) Uani d . 1
H H5 0.2185 0.6252 0.9381 0.049 Uiso calc R 1
C C6 0.3197(3) 0.3414(2) 0.97077(17) 0.0310(6) Uani d . 1
C C7 0.4566(4) 0.2191(2) 1.00534(18) 0.0365(7) Uani d . 1
C C8 0.1682(4) 0.1935(2) 0.95747(18) 0.0359(7) Uani d . 1
C C9 0.0687(4) 0.1865(2) 1.0106(2) 0.0435(8) Uani d . 1
H H9 0.0908 0.2178 1.0570 0.052 Uiso calc R 1
C C10 -0.0627(4) 0.1325(3) 0.9930(2) 0.0508(9) Uani d . 1
H H10 -0.1298 0.1265 1.0282 0.061 Uiso calc R 1
C C11 -0.0968(4) 0.0863(2) 0.9227(2) 0.0428(8) Uani d . 1
C C12 0.0049(4) 0.0931(3) 0.8710(2) 0.0522(10) Uani d . 1
H H12 -0.0171 0.0619 0.8245 0.063 Uiso calc R 1
C C13 0.1406(4) 0.1468(3) 0.8884(2) 0.0501(9) Uani d . 1
H H13 0.2105 0.1509 0.8544 0.060 Uiso calc R 1
C C14 0.4973(4) 0.1214(2) 1.0179(2) 0.0506(10) Uani d . 1
H H14A 0.5435 0.0992 0.9762 0.076 Uiso calc R 1
H H14B 0.4037 0.0872 1.0205 0.076 Uiso calc R 1
H H14C 0.5710 0.1146 1.0652 0.076 Uiso calc R 1
C C15 -0.2713(5) -0.0084(3) 0.8354(2) 0.0557(10) Uani d . 1
H H15A -0.2814 0.0361 0.7951 0.084 Uiso calc R 1
H H15B -0.3693 -0.0403 0.8327 0.084 Uiso calc R 1
H H15C -0.1901 -0.0512 0.8298 0.084 Uiso calc R 1
C C16 0.4464(4) 0.3863(2) 0.79389(19) 0.0428(8) Uani d . 1
C C17 0.3246(4) 0.3579(2) 0.73439(19) 0.0465(9) Uani d . 1
C C18 0.3148(4) 0.2615(2) 0.7155(2) 0.0471(8) Uani d . 1
H H18 0.2360 0.2407 0.6763 0.057 Uiso calc R 1
C C19 0.4191(4) 0.2017(3) 0.7543(2) 0.0457(8) Uani d . 1
H H19 0.4108 0.1401 0.7413 0.055 Uiso calc R 1
C C20 0.5391(4) 0.2303(3) 0.8134(2) 0.0465(8) Uani d . 1
H H20 0.6100 0.1885 0.8400 0.056 Uiso calc R 1
C C21 0.5501(5) 0.3226(3) 0.8317(2) 0.0513(9) Uani d . 1
H H21 0.6302 0.3421 0.8707 0.062 Uiso calc R 1
C C22 0.4577(4) 0.4840(2) 0.81739(19) 0.0422(8) Uani d . 1
C C23 0.3736(4) 0.2614(2) 0.1993(2) 0.0473(9) Uani d . 1
H H23A 0.4705 0.2865 0.2266 0.071 Uiso calc R 1
H H23B 0.3953 0.2068 0.1729 0.071 Uiso calc R 1
H H23C 0.3059 0.2469 0.2349 0.071 Uiso calc R 1
N N1 0.4657(3) 0.36529(17) 0.99688(15) 0.0331(6) Uani d . 1
N N2 0.5537(3) 0.28822(18) 1.01842(16) 0.0380(6) Uani d . 1
N N3 0.3080(3) 0.24926(17) 0.97539(15) 0.0338(6) Uani d . 1
N N4 0.2666(3) 0.49537(18) 0.95441(14) 0.0329(5) Uani d . 1
O O2 0.3604(3) 0.53887(18) 0.78147(14) 0.0513(6) Uani d . 1
O O3 0.2191(3) 0.41685(18) 0.69707(15) 0.0545(7) Uani d . 1
H H3A 0.2713 0.4613 0.6708 0.082 Uiso d R 1
O O4 -0.2311(3) 0.03667(18) 0.90859(14) 0.0513(6) Uani d . 1
O O5 0.3019(3) 0.32316(17) 0.14759(14) 0.0467(6) Uani d . 1
H H5D 0.3689 0.3420 0.1183 0.056 Uiso d R 1

loop_
_atom_site_aniso_label
_atom_site_aniso_U_11
_atom_site_aniso_U_22
_atom_site_aniso_U_33
_atom_site_aniso_U_12
_atom_site_aniso_U_13
_atom_site_aniso_U_23
O1 0.0526(15) 0.0533(15) 0.0491(14) -0.0121(12) 0.0124(12) -0.0098(12)
Cu1 0.0219(3) 0.0262(3) 0.0412(3) -0.0026(2) 0.00038(19) 0.0013(2)
C1 0.0276(16) 0.0325(17) 0.0352(16) -0.0015(12) 0.0036(12) 0.0024(13)
C2 0.0308(17) 0.0433(19) 0.054(2) -0.0070(15) -0.0025(15) 0.0072(16)
C3 0.0330(18) 0.052(2) 0.058(2) -0.0012(15) -0.0046(16) 0.0084(17)
C4 0.0277(17) 0.047(2) 0.058(2) 0.0057(14) 0.0042(15) 0.0099(17)
C5 0.0341(18) 0.0389(18) 0.0472(19) -0.0024(14) 0.0038(14) 0.0053(15)
C6 0.0275(15) 0.0302(15) 0.0347(16) -0.0040(12) 0.0043(12) 0.0009(12)
C7 0.0308(17) 0.0343(16) 0.0440(19) -0.0038(13) 0.0060(14) -0.0023(14)
C8 0.0319(16) 0.0301(16) 0.0438(19) -0.0057(13) 0.0023(13) 0.0000(13)
C9 0.0380(18) 0.046(2) 0.048(2) -0.0030(15) 0.0121(15) -0.0031(16)
C10 0.041(2) 0.057(2) 0.056(2) -0.0102(17) 0.0132(16) -0.0038(18)
C11 0.0370(18) 0.0342(18) 0.057(2) -0.0058(14) 0.0070(15) 0.0007(15)
C12 0.049(2) 0.060(2) 0.049(2) -0.0220(18) 0.0128(17) -0.0143(18)
C13 0.047(2) 0.055(2) 0.050(2) -0.0142(17) 0.0134(17) -0.0118(17)
C14 0.044(2) 0.0278(16) 0.078(3) 0.0000(14) 0.0064(19) 0.0055(16)
C15 0.045(2) 0.066(3) 0.057(2) -0.0088(19) 0.0118(17) -0.0049(19)
C16 0.0426(18) 0.051(2) 0.0373(18) -0.0082(16) 0.0137(14) -0.0088(16)
C17 0.052(2) 0.054(2) 0.0360(18) -0.0021(17) 0.0147(16) -0.0004(16)
C18 0.048(2) 0.053(2) 0.0421(19) -0.0023(17) 0.0110(16) 0.0004(16)
C19 0.047(2) 0.050(2) 0.0427(19) 0.0010(16) 0.0152(16) 0.0034(16)
C20 0.048(2) 0.051(2) 0.0426(19) -0.0020(17) 0.0142(16) 0.0059(16)
C21 0.045(2) 0.056(2) 0.056(2) 0.0008(18) 0.0174(17) -0.0033(19)
C22 0.048(2) 0.045(2) 0.0367(18) -0.0011(16) 0.0156(15) 0.0034(15)
C23 0.0360(19) 0.048(2) 0.054(2) -0.0045(15) -0.0016(16) 0.0029(17)
N1 0.0217(13) 0.0312(13) 0.0447(14) -0.0038(10) 0.0013(11) 0.0012(11)
N2 0.0317(13) 0.0326(14) 0.0479(16) -0.0027(11) 0.0032(11) 0.0013(12)
N3 0.0284(13) 0.0310(13) 0.0420(15) -0.0030(10) 0.0065(11) -0.0013(11)
N4 0.0263(12) 0.0349(13) 0.0379(13) -0.0012(11) 0.0066(10) 0.0043(11)
O2 0.0532(16) 0.0483(14) 0.0511(15) -0.0038(12) 0.0066(12) -0.0072(12)
O3 0.0501(15) 0.0573(16) 0.0543(16) -0.0088(13) 0.0044(12) -0.0084(12)
O4 0.0487(15) 0.0520(14) 0.0530(15) -0.0094(12) 0.0087(11) -0.0136(12)
O5 0.0384(13) 0.0528(14) 0.0501(14) -0.0071(11) 0.0111(11) -0.0023(11)

loop_
_atom_type_symbol
_atom_type_description
_atom_type_scat_dispersion_real
_atom_type_scat_dispersion_imag
_atom_type_scat_source
C C 0.0033 0.0016 'International Tables Vol C Tables 4.2.6.8 and 6.1.1.4'
H H 0.0000 0.0000 'International Tables Vol C Tables 4.2.6.8 and 6.1.1.4'
N N 0.0061 0.0033 'International Tables Vol C Tables 4.2.6.8 and 6.1.1.4'
O O 0.0106 0.0060 'International Tables Vol C Tables 4.2.6.8 and 6.1.1.4'
Cu Cu 0.3201 1.2651 'International Tables Vol C Tables 4.2.6.8 and 6.1.1.4'

loop_
_geom_angle_atom_site_label_1
_geom_angle_atom_site_label_2
_geom_angle_atom_site_label_3
_geom_angle_site_symmetry_1
_geom_angle_site_symmetry_3
_geom_angle
_geom_angle_publ_flag
O1 Cu1 N1 . . 94.14(9) yes
O1 Cu1 N4 . . 90.56(9) yes
N1 Cu1 N4 . . 79.87(10) yes
O1 C22 O2 . . 123.6(3) yes
O1 C22 C16 . . 118.3(3) yes
O2 C22 C16 . . 118.2(3) yes
C22 O1 Cu1 . . 116.4(2) ?
N1 Cu1 N1 3_667 . 180.0000(10) ?
N1 Cu1 N4 3_667 . 100.13(10) ?
N1 Cu1 N4 3_667 3_667 79.87(10) ?
N1 Cu1 N4 . 3_667 100.13(10) ?
N4 Cu1 N4 . 3_667 180.0 ?
N1 Cu1 O1 3_667 . 85.86(9) ?
N4 Cu1 O1 3_667 . 89.44(9) ?
N4 C1 C2 . . 122.7(3) ?
N4 C1 C6 . . 111.7(3) ?
C2 C1 C6 . . 125.5(3) ?
C1 C2 C3 . . 118.7(3) ?
C1 C2 H2 . . 120.7 ?
C3 C2 H2 . . 120.7 ?
C4 C3 C2 . . 118.9(3) ?
C4 C3 H3 . . 120.6 ?
C2 C3 H3 . . 120.6 ?
C3 C4 C5 . . 118.4(3) ?
C3 C4 H4 . . 120.8 ?
C5 C4 H4 . . 120.8 ?
N4 C5 C4 . . 122.9(3) ?
N4 C5 H5 . . 118.6 ?
C4 C5 H5 . . 118.6 ?
N1 C6 N3 . . 108.8(3) ?
N1 C6 C1 . . 118.9(3) ?
N3 C6 C1 . . 132.3(3) ?
N2 C7 N3 . . 110.1(3) ?
N2 C7 C14 . . 126.5(3) ?
N3 C7 C14 . . 123.4(3) ?
C13 C8 C9 . . 122.3(3) ?
C13 C8 N3 . . 118.4(3) ?
C9 C8 N3 . . 119.3(3) ?
C10 C9 C8 . . 118.6(3) ?
C10 C9 H9 . . 120.7 ?
C8 C9 H9 . . 120.7 ?
C9 C10 C11 . . 120.7(3) ?
C9 C10 H10 . . 119.7 ?
C11 C10 H10 . . 119.7 ?
O4 C11 C12 . . 122.9(3) ?
O4 C11 C10 . . 117.2(3) ?
C12 C11 C10 . . 119.9(3) ?
C11 C12 C13 . . 120.2(3) ?
C11 C12 H12 . . 119.9 ?
C13 C12 H12 . . 119.9 ?
C8 C13 C12 . . 118.3(4) ?
C8 C13 H13 . . 120.9 ?
C12 C13 H13 . . 120.9 ?
C7 C14 H14A . . 109.5 ?
C7 C14 H14B . . 109.5 ?
H14A C14 H14B . . 109.5 ?
C7 C14 H14C . . 109.5 ?
H14A C14 H14C . . 109.5 ?
H14B C14 H14C . . 109.5 ?
O4 C15 H15A . . 109.5 ?
O4 C15 H15B . . 109.5 ?
H15A C15 H15B . . 109.5 ?
O4 C15 H15C . . 109.5 ?
H15A C15 H15C . . 109.5 ?
H15B C15 H15C . . 109.5 ?
C21 C16 C17 . . 119.6(3) ?
C21 C16 C22 . . 120.7(3) ?
C17 C16 C22 . . 119.6(3) ?
O3 C17 C16 . . 121.8(3) ?
O3 C17 C18 . . 120.5(3) ?
C16 C17 C18 . . 117.7(3) ?
C19 C18 C17 . . 120.5(3) ?
C19 C18 H18 . . 119.7 ?
C17 C18 H18 . . 119.7 ?
C18 C19 C20 . . 121.5(4) ?
C18 C19 H19 . . 119.3 ?
C20 C19 H19 . . 119.3 ?
C21 C20 C19 . . 118.4(4) ?
C21 C20 H20 . . 120.8 ?
C19 C20 H20 . . 120.8 ?
C16 C21 C20 . . 122.3(4) ?
C16 C21 H21 . . 118.8 ?
C20 C21 H21 . . 118.8 ?
O5 C23 H23A . . 109.5 ?
O5 C23 H23B . . 109.5 ?
H23A C23 H23B . . 109.5 ?
O5 C23 H23C . . 109.5 ?
H23A C23 H23C . . 109.5 ?
H23B C23 H23C . . 109.5 ?
C6 N1 N2 . . 109.1(2) ?
C6 N1 Cu1 . . 113.8(2) ?
N2 N1 Cu1 . . 137.07(18) ?
C7 N2 N1 . . 106.4(2) ?
C6 N3 C7 . . 105.6(2) ?
C6 N3 C8 . . 128.1(3) ?
C7 N3 C8 . . 126.2(3) ?
C5 N4 C1 . . 118.4(3) ?
C5 N4 Cu1 . . 125.9(2) ?
C1 N4 Cu1 . . 115.6(2) ?
C17 O3 H3A . . 109.8 ?
C11 O4 C15 . . 118.1(3) ?
C23 O5 H5D . . 109.6 ?

loop_
_geom_bond_atom_site_label_1
_geom_bond_atom_site_label_2
_geom_bond_site_symmetry_2
_geom_bond_distance
_geom_bond_publ_flag
Cu1 N1 3_667 1.993(2) ?
Cu1 O1 . 2.442(2) yes
Cu1 N1 . 1.993(2) yes
Cu1 N4 . 2.032(2) yes
Cu1 N4 3_667 2.032(2) ?
O1 C22 . 1.246(4) yes
O2 C22 . 1.249(4) yes
O3 C17 . 1.339(4) yes
C1 N4 . 1.332(4) ?
C1 C2 . 1.387(4) ?
C1 C6 . 1.455(4) ?
C2 C3 . 1.402(5) ?
C2 H2 . 0.9300 ?
C3 C4 . 1.369(5) ?
C3 H3 . 0.9300 ?
C4 C5 . 1.407(5) ?
C4 H4 . 0.9300 ?
C5 N4 . 1.332(4) ?
C5 H5 . 0.9300 ?
C6 N1 . 1.309(4) ?
C6 N3 . 1.356(4) ?
C7 N2 . 1.308(4) ?
C7 N3 . 1.370(4) ?
C7 C14 . 1.479(4) ?
C8 C13 . 1.384(5) ?
C8 C9 . 1.389(5) ?
C8 N3 . 1.444(4) ?
C9 C10 . 1.372(5) ?
C9 H9 . 0.9300 ?
C10 C11 . 1.400(5) ?
C10 H10 . 0.9300 ?
C11 O4 . 1.353(4) ?
C11 C12 . 1.385(5) ?
C12 C13 . 1.398(5) ?
C12 H12 . 0.9300 ?
C13 H13 . 0.9300 ?
C14 H14A . 0.9600 ?
C14 H14B . 0.9600 ?
C14 H14C . 0.9600 ?
C15 O4 . 1.439(4) ?
C15 H15A . 0.9600 ?
C15 H15B . 0.9600 ?
C15 H15C . 0.9600 ?
C16 C21 . 1.378(5) ?
C16 C17 . 1.409(5) ?
C16 C22 . 1.488(5) ?
C17 O3 . 1.339(4) yes
C17 C18 . 1.449(5) ?
C18 C19 . 1.350(5) ?
C18 H18 . 0.9300 ?
C19 C20 . 1.397(5) ?
C19 H19 . 0.9300 ?
C20 C21 . 1.388(5) ?
C20 H20 . 0.9300 ?
C21 H21 . 0.9300 ?
C22 O2 . 1.249(4) yes
C23 O5 . 1.354(4) ?
C23 H23A . 0.9600 ?
C23 H23B . 0.9600 ?
C23 H23C . 0.9600 ?
N1 N2 . 1.375(4) ?
O3 H3A . 0.9600 ?
O5 H5D . 0.8900 ?

loop_
_geom_hbond_atom_site_label_D
_geom_hbond_atom_site_label_H
_geom_hbond_atom_site_label_A
_geom_hbond_site_symmetry_A
_geom_hbond_distance_DH
_geom_hbond_distance_HA
_geom_hbond_distance_DA
_geom_hbond_angle_DHA
O5 H5D O1 3_666 0.89 2.29 2.792(3) 116
O5 H5D N1 1_554 0.89 2.47 3.302(4) 156
